data_7719627
loop_
_publ_author_name
'Samanta, Sukhendu Bikash'
'Roy, Soumalya'
'Konieczny, Piotr'
'Pe&#x142;ka, Robert'
'Baran, Stanis&#x142;aw'
'Himchan, Mo'
'Dey, Atanu'
'Lee, Junseong'
'Das, Sourav'

_publ_section_title
;
 Exploring the magnetic anisotropy and slow relaxation in heterometallic
 Co<sup>II</sup>-Ln<sup>III</sup>-Co<sup>II</sup> complexes: from
 synthesis to <i>ab initio</i> insights.
;
_journal_issue 44
_journal_name_full 'Dalton transactions (Cambridge, England : 2003)'
_journal_page_first 16492
_journal_page_last 16507
_journal_paper_doi 10.1039/d5dt02024g
_journal_volume 54
_journal_year 2025
_chemical_formula_moiety 'C42 H42 Cl2 Co2 N6 O8 Y, C H Cl3, 2(C H4 O), Cl'
_chemical_formula_sum 'C45 H51 Cl6 Co2 N6 O10 Y'
_chemical_formula_weight 1255.39
_space_group_crystal_system triclinic
_space_group_IT_number 2
_space_group_name_Hall '-P 1'
_space_group_name_H-M_alt 'P -1'
_atom_sites_solution_hydrogens geom
_audit_creation_date 2024-09-11
_audit_creation_method
;
Olex2 1.5
(compiled 2024.02.16 svn.r378c4104 for OlexSys, GUI svn.r6928)
;
_audit_update_record
;
2025-08-22 deposited with the CCDC.	2025-10-07 downloaded from the CCDC.
;
_cell_angle_alpha 92.029(2)
_cell_angle_beta 105.5766(19)
_cell_angle_gamma 109.7759(18)
_cell_formula_units_Z 2
_cell_length_a 12.7983(5)
_cell_length_b 14.6734(6)
_cell_length_c 16.2264(6)
_cell_measurement_reflns_used 9942
_cell_measurement_temperature 150
_cell_measurement_theta_max 25.934
_cell_measurement_theta_min 2.502
_cell_volume 2735.27(19)
_computing_cell_refinement 'SAINT v8.34A (Bruker, 2013)'
_computing_data_reduction 'SAINT v8.34A (Bruker, 2013)'
_computing_molecular_graphics 'Olex2 1.5 (Dolomanov et al., 2009)'
_computing_publication_material 'Olex2 1.5 (Dolomanov et al., 2009)'
_computing_structure_refinement 'SHELXL 2019/3 (Sheldrick, 2015)'
_computing_structure_solution 'XS  (Sheldrick, 2008)'
_diffrn_ambient_temperature 150.00
_diffrn_measured_fraction_theta_full 0.991
_diffrn_measured_fraction_theta_max 0.978
_diffrn_measurement_device_type 'Bruker APEX-II CCD'
_diffrn_measurement_method '\f and \w scans'
_diffrn_radiation_type MoK\a
_diffrn_radiation_wavelength 0.71073
_diffrn_reflns_av_R_equivalents 0.0261
_diffrn_reflns_av_unetI/netI 0.0357
_diffrn_reflns_Laue_measured_fraction_full 0.991
_diffrn_reflns_Laue_measured_fraction_max 0.978
_diffrn_reflns_limit_h_max 15
_diffrn_reflns_limit_h_min -15
_diffrn_reflns_limit_k_max 14
_diffrn_reflns_limit_k_min -17
_diffrn_reflns_limit_l_max 18
_diffrn_reflns_limit_l_min -19
_diffrn_reflns_number 36425
_diffrn_reflns_point_group_measured_fraction_full 0.991
_diffrn_reflns_point_group_measured_fraction_max 0.978
_diffrn_reflns_theta_full 25.242
_diffrn_reflns_theta_max 25.963
_diffrn_reflns_theta_min 1.845
_exptl_absorpt_coefficient_mu 2.002
_exptl_absorpt_correction_T_max 0.7453
_exptl_absorpt_correction_T_min 0.4996
_exptl_absorpt_correction_type multi-scan
_exptl_absorpt_process_details
;
SADABS-2014/2 (Bruker,2014/2) was used for absorption correction.
wR2(int) was 0.0821 before and 0.0394 after correction.
The Ratio of minimum to maximum transmission is 0.6703.
The \l/2 correction factor is 0.00150.
;
_exptl_crystal_density_diffrn 1.524
_exptl_crystal_description needle
_exptl_crystal_F_000 1276
_exptl_crystal_size_max 0.4
_exptl_crystal_size_mid 0.05
_exptl_crystal_size_min 0.05
_refine_diff_density_max 1.229
_refine_diff_density_min -1.198
_refine_diff_density_rms 0.103
_refine_ls_extinction_method none
_refine_ls_goodness_of_fit_ref 1.035
_refine_ls_hydrogen_treatment constr
_refine_ls_matrix_type full
_refine_ls_number_parameters 661
_refine_ls_number_reflns 10476
_refine_ls_number_restraints 8
_refine_ls_restrained_S_all 1.042
_refine_ls_R_factor_all 0.0625
_refine_ls_R_factor_gt 0.0458
_refine_ls_shift/su_max 0.001
_refine_ls_shift/su_mean 0.000
_refine_ls_structure_factor_coef Fsqd
_refine_ls_weighting_details 'w=1/[\s^2^(Fo^2^)+(0.0793P)^2^+3.2381P] where P=(Fo^2^+2Fc^2^)/3'
_refine_ls_weighting_scheme calc
_refine_ls_wR_factor_gt 0.1249
_refine_ls_wR_factor_ref 0.1356
_reflns_Friedel_coverage 0.000
_reflns_number_gt 8383
_reflns_number_total 10476
_reflns_threshold_expression 'I > 2\s(I)'
_cod_data_source_file d5dt02024g2.cif
_cod_data_source_block compound-1
_cod_depositor_comments 'Adding full bibliography for 7719627--7719631.cif.'
_cod_database_code 7719627
_shelx_shelxl_version_number 2019/3
_shelx_space_group_comment
;
The symmetry employed for this shelxl refinement is uniquely defined
by the following loop, which should always be used as a source of
symmetry information in preference to the above space-group names.
They are only intended as comments.
;
_shelx_estimated_absorpt_t_max 0.907
_shelx_estimated_absorpt_t_min 0.501
_olex2_refinement_description
;
1. Fixed Uiso
 At 1.2 times of:
  All C(H) groups
 At 1.5 times of:
  All C(H,H,H) groups, All O(H) groups
2. Restrained distances
 C44-O10
 1.51 with sigma of 0.02
 C45-O11
 1.35 with sigma of 0.02
3. Uiso/Uaniso restraints and constraints
Uanis(O11) \\sim Ueq: with sigma of 0.01 and sigma for terminal atoms of 0.02
4. Others
 Fixed Sof: O10(0.5) H10A(0.5) C44(0.5) H44A(0.5) H44B(0.5) H44C(0.5) O11(0.5)
 H11A(0.5) C45(0.5) H45A(0.5) H45B(0.5) H45C(0.5)
5.a Ternary CH refined with riding coordinates:
 C46(H46)
5.b Aromatic/amide H refined with riding coordinates:
 C2(H2), C3(H3A), C4(H4), C6(H6A), C9(H9), C10(H10), C11(H11), C12(H12),
 C13(H13), C16(H16), C17(H17), C18(H18), C19(H19), C21(H21), C22(H22), C23(H23),
  C25(H25), C28(H28), C29(H29), C30(H30), C31(H31), C32(H32), C35(H35),
 C36(H36), C37(H37), C38(H38)
5.c Tetrahedral OH refined with riding coordinates:
 O10(H10A), O11(H11A)
5.d Idealised Me refined as rotating group:
 C39(H39A,H39B,H39C), C40(H40A,H40B,H40C), C41(H41A,H41B,H41C), C42(H42A,H42B,
 H42C), C44(H44A,H44B,H44C), C45(H45A,H45B,H45C), C43(H43A,H43B,H43C)
5.e Idealised tetrahedral OH refined as rotating group:
 O3(H3), O6(H6), O7(H7), O8(H8), O9(H9A)
;
_olex2_submission_special_instructions 'No special instructions were received'

loop_
_space_group_symop_operation_xyz
'x, y, z'
'-x, -y, -z'

loop_
_atom_site_label
_atom_site_type_symbol
_atom_site_fract_x
_atom_site_fract_y
_atom_site_fract_z
_atom_site_U_iso_or_equiv
_atom_site_adp_type
_atom_site_occupancy
_atom_site_site_symmetry_order
_atom_site_calc_flag
_atom_site_refinement_flags_posn
_atom_site_refinement_flags_adp
_atom_site_refinement_flags_occupancy
_atom_site_disorder_assembly
_atom_site_disorder_group
Y1 Y 0.29903(3) 0.69940(2) 0.24046(2) 0.02236(11) Uani 1 1 d . . . . .
Co1 Co 0.46536(4) 0.77845(3) 0.09099(3) 0.02262(13) Uani 1 1 d . . . . .
Co2 Co 0.17027(4) 0.73082(4) 0.38189(3) 0.02617(14) Uani 1 1 d . . . . .
Cl1 Cl 0.27987(8) 0.77957(7) -0.00795(6) 0.0329(2) Uani 1 1 d . . . . .
Cl2 Cl 0.13169(8) 0.56827(7) 0.29492(6) 0.0302(2) Uani 1 1 d . . . . .
O1 O 0.3713(2) 0.65254(18) 0.13956(15) 0.0233(5) Uani 1 1 d . . . . .
O2 O 0.4194(2) 0.83117(18) 0.20603(16) 0.0255(5) Uani 1 1 d . . . . .
O3 O 0.6240(2) 0.7724(2) 0.18239(17) 0.0306(6) Uani 1 1 d . . . . .
H3 H 0.604341 0.714267 0.192544 0.046 Uiso 1 1 calc R U . . .
O4 O 0.3525(2) 0.76113(19) 0.38271(16) 0.0287(6) Uani 1 1 d . . . . .
O5 O 0.1945(2) 0.78854(18) 0.26530(16) 0.0273(6) Uani 1 1 d . . . . .
O6 O 0.2127(3) 0.8742(2) 0.4456(2) 0.0501(8) Uani 1 1 d . . . . .
H6 H 0.162584 0.900328 0.441029 0.075 Uiso 1 1 calc R U . . .
O7 O 0.1515(2) 0.6550(2) 0.10838(17) 0.0345(6) Uani 1 1 d . . . . .
H7 H 0.178377 0.675013 0.067757 0.052 Uiso 1 1 calc R U . . .
O8 O 0.4063(2) 0.6021(2) 0.30224(17) 0.0307(6) Uani 1 1 d . . . . .
H8 H 0.459116 0.602459 0.280553 0.046 Uiso 1 1 calc R U . . .
N1 N 0.5642(3) 0.8259(2) 0.0008(2) 0.0273(7) Uani 1 1 d . . . . .
N2 N 0.4486(3) 0.6488(2) 0.00699(19) 0.0253(7) Uani 1 1 d . . . . .
N3 N 0.5460(3) 0.9386(2) 0.1156(2) 0.0257(7) Uani 1 1 d . . . . .
N4 N 0.0420(3) 0.6653(2) 0.4467(2) 0.0328(8) Uani 1 1 d . . . . .
N5 N 0.2574(3) 0.6881(2) 0.5021(2) 0.0296(7) Uani 1 1 d . . . . .
N6 N 0.0027(3) 0.7407(2) 0.3074(2) 0.0280(7) Uani 1 1 d . . . . .
C1 C 0.5700(3) 0.7606(3) -0.0558(2) 0.0296(8) Uani 1 1 d . . . . .
C2 C 0.6373(4) 0.7897(3) -0.1116(3) 0.0370(10) Uani 1 1 d . . . . .
H2 H 0.639769 0.742967 -0.152366 0.044 Uiso 1 1 calc R U . . .
C3 C 0.7003(4) 0.8878(3) -0.1060(3) 0.0396(10) Uani 1 1 d . . . . .
H3A H 0.747815 0.909161 -0.142783 0.048 Uiso 1 1 calc R U . . .
C4 C 0.6949(3) 0.9553(3) -0.0477(3) 0.0359(10) Uani 1 1 d . . . . .
H4 H 0.737418 1.023128 -0.043873 0.043 Uiso 1 1 calc R U . . .
C5 C 0.6254(3) 0.9209(3) 0.0056(3) 0.0296(8) Uani 1 1 d . . . . .
C6 C 0.4989(3) 0.6601(3) -0.0526(2) 0.0292(8) Uani 1 1 d . . . . .
H6A H 0.490364 0.606618 -0.091928 0.035 Uiso 1 1 calc R U . . .
C7 C 0.3757(3) 0.5588(3) 0.0209(2) 0.0256(8) Uani 1 1 d . . . . .
C8 C 0.3370(3) 0.5659(3) 0.0926(2) 0.0232(8) Uani 1 1 d . . . . .
C9 C 0.2617(3) 0.4795(3) 0.1112(2) 0.0287(8) Uani 1 1 d . . . . .
H9 H 0.232926 0.481775 0.159200 0.034 Uiso 1 1 calc R U . . .
C10 C 0.2299(3) 0.3927(3) 0.0609(3) 0.0337(9) Uani 1 1 d . . . . .
H10 H 0.179315 0.335149 0.074548 0.040 Uiso 1 1 calc R U . . .
C11 C 0.2696(4) 0.3862(3) -0.0097(3) 0.0359(9) Uani 1 1 d . . . . .
H11 H 0.246404 0.324776 -0.043775 0.043 Uiso 1 1 calc R U . . .
C12 C 0.3427(3) 0.4692(3) -0.0304(3) 0.0319(9) Uani 1 1 d . . . . .
H12 H 0.370328 0.465610 -0.078811 0.038 Uiso 1 1 calc R U . . .
C13 C 0.6104(3) 0.9824(3) 0.0700(2) 0.0292(8) Uani 1 1 d . . . . .
H13 H 0.646516 1.051603 0.078047 0.035 Uiso 1 1 calc R U . . .
C14 C 0.5258(3) 0.9889(3) 0.1814(2) 0.0263(8) Uani 1 1 d . . . . .
C15 C 0.4568(3) 0.9278(3) 0.2267(2) 0.0253(8) Uani 1 1 d . . . . .
C16 C 0.4324(3) 0.9721(3) 0.2933(3) 0.0329(9) Uani 1 1 d . . . . .
H16 H 0.386244 0.932767 0.325170 0.040 Uiso 1 1 calc R U . . .
C17 C 0.4751(4) 1.0731(3) 0.3131(3) 0.0373(10) Uani 1 1 d . . . . .
H17 H 0.458255 1.102203 0.358760 0.045 Uiso 1 1 calc R U . . .
C18 C 0.5419(4) 1.1322(3) 0.2674(3) 0.0370(10) Uani 1 1 d . . . . .
H18 H 0.570167 1.201342 0.281280 0.044 Uiso 1 1 calc R U . . .
C19 C 0.5672(3) 1.0904(3) 0.2019(3) 0.0346(9) Uani 1 1 d . . . . .
H19 H 0.612965 1.130662 0.170401 0.041 Uiso 1 1 calc R U . . .
C20 C 0.0744(4) 0.6360(3) 0.5229(3) 0.0348(9) Uani 1 1 d . . . . .
C21 C -0.0057(4) 0.5945(4) 0.5675(3) 0.0460(11) Uani 1 1 d . . . . .
H21 H 0.018203 0.574989 0.622465 0.055 Uiso 1 1 calc R U . . .
C22 C -0.1204(4) 0.5829(4) 0.5294(3) 0.0491(12) Uani 1 1 d . . . . .
H22 H -0.176836 0.553119 0.557798 0.059 Uiso 1 1 calc R U . . .
C23 C -0.1543(4) 0.6138(4) 0.4508(3) 0.0460(11) Uani 1 1 d . . . . .
H23 H -0.233028 0.606784 0.424646 0.055 Uiso 1 1 calc R U . . .
C24 C -0.0687(4) 0.6559(3) 0.4108(3) 0.0368(10) Uani 1 1 d . . . . .
C25 C 0.1969(4) 0.6493(3) 0.5523(3) 0.0369(10) Uani 1 1 d . . . . .
H25 H 0.230471 0.630571 0.605427 0.044 Uiso 1 1 calc R U . . .
C26 C 0.3759(3) 0.7035(3) 0.5186(2) 0.0298(8) Uani 1 1 d . . . . .
C27 C 0.4216(3) 0.7453(3) 0.4528(2) 0.0293(8) Uani 1 1 d . . . . .
C28 C 0.5404(4) 0.7666(3) 0.4645(3) 0.0390(10) Uani 1 1 d . . . . .
H28 H 0.574582 0.797513 0.422760 0.047 Uiso 1 1 calc R U . . .
C29 C 0.6076(4) 0.7435(4) 0.5353(3) 0.0488(12) Uani 1 1 d . . . . .
H29 H 0.687576 0.757285 0.541387 0.059 Uiso 1 1 calc R U . . .
C30 C 0.5606(4) 0.6998(3) 0.5989(3) 0.0454(11) Uani 1 1 d . . . . .
H30 H 0.608415 0.684512 0.647923 0.054 Uiso 1 1 calc R U . . .
C31 C 0.4455(4) 0.6795(3) 0.5899(3) 0.0366(9) Uani 1 1 d . . . . .
H31 H 0.412727 0.648826 0.632406 0.044 Uiso 1 1 calc R U . . .
C32 C -0.0883(4) 0.6973(3) 0.3296(3) 0.0357(9) Uani 1 1 d . . . . .
H32 H -0.163665 0.692116 0.295686 0.043 Uiso 1 1 calc R U . . .
C33 C 0.0040(3) 0.7890(3) 0.2346(2) 0.0273(8) Uani 1 1 d . . . . .
C34 C 0.1109(3) 0.8138(3) 0.2165(2) 0.0273(8) Uani 1 1 d . . . . .
C35 C 0.1240(3) 0.8647(3) 0.1465(3) 0.0341(9) Uani 1 1 d . . . . .
H35 H 0.195385 0.882547 0.132838 0.041 Uiso 1 1 calc R U . . .
C36 C 0.0343(4) 0.8892(3) 0.0971(3) 0.0390(10) Uani 1 1 d . . . . .
H36 H 0.044459 0.923333 0.049452 0.047 Uiso 1 1 calc R U . . .
C37 C -0.0705(4) 0.8650(3) 0.1155(3) 0.0378(10) Uani 1 1 d . . . . .
H37 H -0.131467 0.882803 0.081295 0.045 Uiso 1 1 calc R U . . .
C38 C -0.0852(3) 0.8146(3) 0.1842(3) 0.0330(9) Uani 1 1 d . . . . .
H38 H -0.157027 0.797313 0.197065 0.040 Uiso 1 1 calc R U . . .
C39 C 0.6807(4) 0.8364(4) 0.2613(3) 0.0467(11) Uani 1 1 d . . . . .
H39A H 0.722855 0.901784 0.249888 0.070 Uiso 1 1 calc R U . . .
H39B H 0.735750 0.811929 0.299360 0.070 Uiso 1 1 calc R U . . .
H39C H 0.622877 0.839924 0.289188 0.070 Uiso 1 1 calc R U . . .
C40 C 0.3139(6) 0.9316(5) 0.5062(5) 0.097(3) Uani 1 1 d . . . . .
H40A H 0.332399 0.999928 0.496200 0.146 Uiso 1 1 calc R U . . .
H40B H 0.377247 0.910244 0.501798 0.146 Uiso 1 1 calc R U . . .
H40C H 0.304685 0.925545 0.564026 0.146 Uiso 1 1 calc R U . . .
C41 C 0.0267(4) 0.6167(4) 0.0773(3) 0.0481(12) Uani 1 1 d . . . . .
H41A H 0.001088 0.574307 0.022164 0.072 Uiso 1 1 calc R U . . .
H41B H -0.001861 0.670805 0.069075 0.072 Uiso 1 1 calc R U . . .
H41C H -0.004257 0.578743 0.119574 0.072 Uiso 1 1 calc R U . . .
C42 C 0.3957(4) 0.5317(3) 0.3617(3) 0.0412(10) Uani 1 1 d . . . . .
H42A H 0.338959 0.468061 0.331040 0.062 Uiso 1 1 calc R U . . .
H42B H 0.369426 0.553149 0.407777 0.062 Uiso 1 1 calc R U . . .
H42C H 0.471386 0.525738 0.386954 0.062 Uiso 1 1 calc R U . . .
Cl4 Cl 0.0493(2) 0.31918(18) 0.22262(17) 0.1344(10) Uani 1 1 d . . . . .
Cl5 Cl -0.0146(4) 0.1294(3) 0.13656(19) 0.233(2) Uani 1 1 d . . . . .
Cl6 Cl -0.1261(2) 0.1646(2) 0.2559(2) 0.1622(14) Uani 1 1 d . . . . .
C46 C -0.0603(6) 0.2120(4) 0.1777(4) 0.083(2) Uani 1 1 d . . . . .
H46 H -0.119134 0.224970 0.129823 0.099 Uiso 1 1 calc R U . . .
O10 O 0.1615(9) 1.0609(6) 0.3112(6) 0.081(3) Uani 0.5 1 d D . P A 1
H10A H 0.111809 1.009777 0.279593 0.121 Uiso 0.5 1 calc R U P A 1
C44 C 0.2330(14) 1.0371(12) 0.3758(14) 0.143(9) Uani 0.5 1 d D . P A 1
H44A H 0.214477 0.966257 0.367551 0.214 Uiso 0.5 1 calc R U P A 1
H44B H 0.223170 1.056415 0.430875 0.214 Uiso 0.5 1 calc R U P A 1
H44C H 0.313623 1.071050 0.376433 0.214 Uiso 0.5 1 calc R U P A 1
O11 O 0.0657(11) 0.9783(8) 0.4293(9) 0.156(6) Uani 0.5 1 d D U P B 2
H11A H 0.109515 1.008867 0.477886 0.235 Uiso 0.5 1 calc R U P B 2
C45 C 0.0865(17) 1.0405(15) 0.3626(13) 0.149(9) Uani 0.5 1 d D . P B 2
H45A H 0.147817 1.031257 0.341810 0.224 Uiso 0.5 1 calc R U P B 2
H45B H 0.110779 1.109154 0.386934 0.224 Uiso 0.5 1 calc R U P B 2
H45C H 0.014765 1.022932 0.314425 0.224 Uiso 0.5 1 calc R U P B 2
Cl3 Cl 0.60162(9) 0.57335(8) 0.24527(7) 0.0416(3) Uani 1 1 d . . . . .
O9 O 0.7014(5) 0.4057(4) 0.2575(3) 0.0925(16) Uani 1 1 d . . . . .
H9A H 0.676822 0.452104 0.251460 0.139 Uiso 1 1 calc R U . . .
C43 C 0.7831(5) 0.4156(5) 0.2107(4) 0.0749(18) Uani 1 1 d . . . . .
H43A H 0.750050 0.426667 0.151707 0.112 Uiso 1 1 calc R U . . .
H43B H 0.800762 0.355766 0.208682 0.112 Uiso 1 1 calc R U . . .
H43C H 0.854629 0.471278 0.239342 0.112 Uiso 1 1 calc R U . . .

loop_
_atom_site_aniso_label
_atom_site_aniso_U_11
_atom_site_aniso_U_22
_atom_site_aniso_U_33
_atom_site_aniso_U_23
_atom_site_aniso_U_13
_atom_site_aniso_U_12
Y1 0.02095(18) 0.0233(2) 0.0287(2) 0.00881(14) 0.01419(15) 0.00944(15)
Co1 0.0236(3) 0.0215(3) 0.0286(3) 0.0079(2) 0.0150(2) 0.0092(2)
Co2 0.0258(3) 0.0287(3) 0.0290(3) 0.0070(2) 0.0151(2) 0.0104(2)
Cl1 0.0327(5) 0.0345(5) 0.0361(5) 0.0136(4) 0.0121(4) 0.0157(4)
Cl2 0.0309(5) 0.0261(5) 0.0362(5) 0.0079(4) 0.0193(4) 0.0060(4)
O1 0.0247(13) 0.0230(13) 0.0271(13) 0.0065(10) 0.0144(11) 0.0092(11)
O2 0.0273(13) 0.0217(13) 0.0335(14) 0.0059(11) 0.0174(11) 0.0098(11)
O3 0.0251(14) 0.0307(15) 0.0368(15) 0.0061(12) 0.0120(12) 0.0089(12)
O4 0.0254(13) 0.0317(15) 0.0306(14) 0.0074(11) 0.0103(11) 0.0104(12)
O5 0.0245(13) 0.0301(15) 0.0370(15) 0.0135(12) 0.0174(12) 0.0147(12)
O6 0.053(2) 0.0386(18) 0.057(2) -0.0070(16) 0.0105(17) 0.0202(16)
O7 0.0243(14) 0.0486(18) 0.0348(15) 0.0106(13) 0.0121(12) 0.0154(13)
O8 0.0357(15) 0.0358(16) 0.0351(15) 0.0169(12) 0.0212(12) 0.0216(13)
N1 0.0290(17) 0.0300(18) 0.0300(17) 0.0106(14) 0.0153(14) 0.0138(14)
N2 0.0277(16) 0.0276(17) 0.0260(16) 0.0080(13) 0.0100(13) 0.0148(14)
N3 0.0252(16) 0.0243(17) 0.0327(17) 0.0091(13) 0.0139(13) 0.0109(13)
N4 0.0370(19) 0.0340(19) 0.0341(18) 0.0067(15) 0.0195(15) 0.0140(16)
N5 0.0343(18) 0.0262(17) 0.0287(17) 0.0017(13) 0.0128(14) 0.0092(14)
N6 0.0254(16) 0.0299(18) 0.0330(17) 0.0055(14) 0.0167(14) 0.0089(14)
C1 0.034(2) 0.037(2) 0.027(2) 0.0133(17) 0.0154(17) 0.0181(18)
C2 0.044(2) 0.045(3) 0.036(2) 0.0135(19) 0.0254(19) 0.022(2)
C3 0.041(2) 0.053(3) 0.038(2) 0.019(2) 0.026(2) 0.021(2)
C4 0.034(2) 0.038(2) 0.041(2) 0.0171(19) 0.0204(19) 0.0109(19)
C5 0.028(2) 0.031(2) 0.036(2) 0.0132(17) 0.0160(17) 0.0120(17)
C6 0.034(2) 0.034(2) 0.028(2) 0.0082(16) 0.0138(17) 0.0187(18)
C7 0.0232(18) 0.027(2) 0.0293(19) 0.0063(16) 0.0081(16) 0.0116(16)
C8 0.0182(17) 0.0234(19) 0.031(2) 0.0072(15) 0.0078(15) 0.0111(15)
C9 0.0248(19) 0.030(2) 0.033(2) 0.0077(17) 0.0117(16) 0.0086(17)
C10 0.0217(19) 0.027(2) 0.047(2) 0.0071(18) 0.0076(18) 0.0034(16)
C11 0.035(2) 0.028(2) 0.039(2) -0.0008(18) 0.0018(18) 0.0110(18)
C12 0.036(2) 0.035(2) 0.028(2) 0.0012(17) 0.0091(17) 0.0173(19)
C13 0.029(2) 0.023(2) 0.037(2) 0.0108(16) 0.0140(17) 0.0071(16)
C14 0.0261(19) 0.0236(19) 0.032(2) 0.0063(16) 0.0123(16) 0.0095(16)
C15 0.0229(18) 0.025(2) 0.032(2) 0.0057(16) 0.0115(16) 0.0110(16)
C16 0.035(2) 0.031(2) 0.039(2) 0.0054(17) 0.0197(18) 0.0128(18)
C17 0.040(2) 0.033(2) 0.040(2) -0.0005(18) 0.0135(19) 0.0144(19)
C18 0.039(2) 0.023(2) 0.047(3) -0.0006(18) 0.014(2) 0.0094(18)
C19 0.034(2) 0.024(2) 0.044(2) 0.0091(18) 0.0138(19) 0.0067(17)
C20 0.042(2) 0.035(2) 0.031(2) 0.0048(18) 0.0190(19) 0.0113(19)
C21 0.055(3) 0.053(3) 0.038(2) 0.016(2) 0.029(2) 0.016(2)
C22 0.046(3) 0.057(3) 0.051(3) 0.014(2) 0.035(2) 0.010(2)
C23 0.036(2) 0.059(3) 0.049(3) 0.014(2) 0.027(2) 0.012(2)
C24 0.034(2) 0.042(3) 0.041(2) 0.0069(19) 0.0239(19) 0.0117(19)
C25 0.048(3) 0.035(2) 0.030(2) 0.0071(18) 0.0181(19) 0.013(2)
C26 0.034(2) 0.025(2) 0.032(2) 0.0001(16) 0.0100(17) 0.0116(17)
C27 0.033(2) 0.0220(19) 0.033(2) -0.0012(16) 0.0098(17) 0.0102(17)
C28 0.030(2) 0.042(3) 0.044(2) 0.007(2) 0.0121(19) 0.0114(19)
C29 0.033(2) 0.054(3) 0.058(3) 0.004(2) 0.006(2) 0.019(2)
C30 0.049(3) 0.045(3) 0.042(3) 0.002(2) 0.002(2) 0.026(2)
C31 0.049(3) 0.029(2) 0.035(2) 0.0049(18) 0.0126(19) 0.018(2)
C32 0.030(2) 0.042(2) 0.042(2) 0.0102(19) 0.0190(18) 0.0138(19)
C33 0.028(2) 0.028(2) 0.031(2) 0.0030(16) 0.0137(16) 0.0122(17)
C34 0.030(2) 0.0211(19) 0.035(2) 0.0042(16) 0.0149(17) 0.0105(16)
C35 0.031(2) 0.035(2) 0.046(2) 0.0184(19) 0.0230(19) 0.0141(18)
C36 0.041(2) 0.038(2) 0.046(3) 0.022(2) 0.019(2) 0.016(2)
C37 0.035(2) 0.036(2) 0.045(2) 0.0100(19) 0.0084(19) 0.0187(19)
C38 0.0221(19) 0.036(2) 0.041(2) 0.0014(18) 0.0116(17) 0.0100(17)
C39 0.035(2) 0.061(3) 0.043(3) -0.004(2) 0.005(2) 0.024(2)
C40 0.085(5) 0.064(4) 0.110(6) -0.030(4) -0.024(4) 0.032(4)
C41 0.028(2) 0.060(3) 0.050(3) -0.001(2) 0.005(2) 0.015(2)
C42 0.056(3) 0.040(3) 0.042(2) 0.021(2) 0.024(2) 0.027(2)
Cl4 0.1307(19) 0.1040(16) 0.1311(18) -0.0271(14) 0.0762(16) -0.0281(14)
Cl5 0.401(6) 0.208(3) 0.113(2) -0.054(2) -0.033(3) 0.232(4)
Cl6 0.0798(14) 0.180(3) 0.188(3) 0.106(2) 0.0222(16) 0.0061(16)
C46 0.093(5) 0.054(4) 0.080(4) 0.015(3) -0.010(4) 0.028(3)
O10 0.102(7) 0.050(5) 0.077(6) -0.008(4) 0.014(5) 0.023(5)
C44 0.090(12) 0.066(10) 0.28(3) 0.079(14) 0.059(15) 0.026(9)
O11 0.155(10) 0.102(8) 0.175(11) -0.029(8) -0.066(8) 0.094(8)
C45 0.107(15) 0.121(16) 0.155(19) 0.062(15) -0.026(14) 0.007(12)
Cl3 0.0371(6) 0.0536(7) 0.0499(6) 0.0181(5) 0.0211(5) 0.0285(5)
O9 0.165(5) 0.110(4) 0.069(3) 0.052(3) 0.062(3) 0.106(4)
C43 0.074(4) 0.120(6) 0.052(3) 0.017(3) 0.017(3) 0.063(4)

loop_
_atom_type_symbol
_atom_type_description
_atom_type_scat_dispersion_real
_atom_type_scat_dispersion_imag
_atom_type_scat_source
C C 0.0033 0.0016 'International Tables Vol C Tables 4.2.6.8 and 6.1.1.4'
H H 0.0000 0.0000 'International Tables Vol C Tables 4.2.6.8 and 6.1.1.4'
Cl Cl 0.1484 0.1585 'International Tables Vol C Tables 4.2.6.8 and 6.1.1.4'
Co Co 0.3494 0.9721 'International Tables Vol C Tables 4.2.6.8 and 6.1.1.4'
N N 0.0061 0.0033 'International Tables Vol C Tables 4.2.6.8 and 6.1.1.4'
O O 0.0106 0.0060 'International Tables Vol C Tables 4.2.6.8 and 6.1.1.4'
Y Y -2.7962 3.5667 'International Tables Vol C Tables 4.2.6.8 and 6.1.1.4'

loop_
_geom_angle_atom_site_label_1
_geom_angle_atom_site_label_2
_geom_angle_atom_site_label_3
_geom_angle
_geom_angle_site_symmetry_1
_geom_angle_site_symmetry_3
_geom_angle_publ_flag
Cl2 Y1 Co2 49.43(2) . . ?
O1 Y1 Co2 171.10(6) . . ?
O1 Y1 Cl2 121.67(7) . . ?
O1 Y1 O4 141.46(9) . . ?
O1 Y1 O7 72.65(9) . . ?
O1 Y1 O8 71.91(9) . . ?
O2 Y1 Co2 118.23(6) . . ?
O2 Y1 Cl2 166.67(7) . . ?
O2 Y1 O1 70.63(9) . . ?
O2 Y1 O4 94.48(9) . . ?
O2 Y1 O5 89.23(9) . . ?
O2 Y1 O7 97.26(10) . . ?
O2 Y1 O8 108.42(9) . . ?
O4 Y1 Co2 42.68(6) . . ?
O4 Y1 Cl2 78.60(7) . . ?
O4 Y1 O7 145.77(9) . . ?
O4 Y1 O8 80.22(9) . . ?
O5 Y1 Co2 41.06(6) . . ?
O5 Y1 Cl2 77.63(6) . . ?
O5 Y1 O1 143.34(9) . . ?
O5 Y1 O4 67.84(9) . . ?
O5 Y1 O7 80.26(10) . . ?
O5 Y1 O8 144.71(9) . . ?
O7 Y1 Co2 104.19(7) . . ?
O7 Y1 Cl2 82.87(7) . . ?
O7 Y1 O8 125.32(10) . . ?
O8 Y1 Co2 104.47(6) . . ?
O8 Y1 Cl2 81.85(7) . . ?
O1 Co1 Cl1 90.41(7) . . ?
O1 Co1 O2 71.85(9) . . ?
O1 Co1 O3 86.71(9) . . ?
O1 Co1 N1 143.71(11) . . ?
O1 Co1 N2 73.37(10) . . ?
O1 Co1 N3 143.80(10) . . ?
O2 Co1 Cl1 89.83(7) . . ?
O3 Co1 Cl1 176.98(7) . . ?
O3 Co1 O2 88.43(9) . . ?
O3 Co1 N2 90.74(10) . . ?
N1 Co1 Cl1 94.66(8) . . ?
N1 Co1 O2 143.89(11) . . ?
N1 Co1 O3 88.20(11) . . ?
N1 Co1 N2 70.79(11) . . ?
N1 Co1 N3 71.77(11) . . ?
N2 Co1 Cl1 89.27(8) . . ?
N2 Co1 O2 145.20(10) . . ?
N3 Co1 Cl1 93.54(8) . . ?
N3 Co1 O2 72.20(10) . . ?
N3 Co1 O3 88.28(11) . . ?
N3 Co1 N2 142.56(11) . . ?
Cl2 Co2 Y1 54.16(2) . . ?
O4 Co2 Y1 44.21(7) . . ?
O4 Co2 Cl2 83.57(7) . . ?
O5 Co2 Y1 43.51(6) . . ?
O5 Co2 Cl2 83.35(7) . . ?
O5 Co2 O4 70.79(9) . . ?
O5 Co2 N4 143.93(11) . . ?
O5 Co2 N5 143.87(11) . . ?
O5 Co2 N6 72.95(10) . . ?
O6 Co2 Y1 119.85(10) . . ?
O6 Co2 Cl2 173.88(10) . . ?
O6 Co2 O4 92.34(12) . . ?
O6 Co2 O5 91.02(12) . . ?
O6 Co2 N4 92.77(13) . . ?
O6 Co2 N5 91.13(12) . . ?
O6 Co2 N6 87.00(12) . . ?
N4 Co2 Y1 147.35(9) . . ?
N4 Co2 Cl2 93.20(9) . . ?
N4 Co2 O4 144.70(11) . . ?
N4 Co2 N5 71.91(12) . . ?
N4 Co2 N6 71.46(12) . . ?
N5 Co2 Y1 106.36(8) . . ?
N5 Co2 Cl2 92.03(9) . . ?
N5 Co2 O4 73.08(11) . . ?
N5 Co2 N6 143.18(12) . . ?
N6 Co2 Y1 106.36(8) . . ?
N6 Co2 Cl2 93.60(9) . . ?
N6 Co2 O4 143.72(10) . . ?
Co2 Cl2 Y1 76.41(3) . . ?
Co1 O1 Y1 109.77(10) . . ?
C8 O1 Y1 129.4(2) . . ?
C8 O1 Co1 117.5(2) . . ?
Y1 O2 Co1 106.51(10) . . ?
C15 O2 Y1 137.3(2) . . ?
C15 O2 Co1 115.5(2) . . ?
Co1 O3 H3 103.9 . . ?
C39 O3 Co1 121.6(2) . . ?
C39 O3 H3 109.5 . . ?
Co2 O4 Y1 93.11(9) . . ?
C27 O4 Y1 132.2(2) . . ?
C27 O4 Co2 116.1(2) . . ?
Co2 O5 Y1 95.43(9) . . ?
C34 O5 Y1 134.8(2) . . ?
C34 O5 Co2 117.7(2) . . ?
Co2 O6 H6 121.9 . . ?
C40 O6 Co2 128.1(3) . . ?
C40 O6 H6 109.5 . . ?
Y1 O7 H7 111.1 . . ?
C41 O7 Y1 138.6(3) . . ?
C41 O7 H7 109.5 . . ?
Y1 O8 H8 114.3 . . ?
C42 O8 Y1 135.7(2) . . ?
C42 O8 H8 109.5 . . ?
C1 N1 Co1 120.7(3) . . ?
C5 N1 Co1 119.3(2) . . ?
C5 N1 C1 119.8(3) . . ?
C6 N2 Co1 119.9(3) . . ?
C6 N2 C7 124.7(3) . . ?
C7 N2 Co1 115.4(2) . . ?
C13 N3 Co1 118.8(3) . . ?
C13 N3 C14 122.7(3) . . ?
C14 N3 Co1 118.6(2) . . ?
C20 N4 Co2 119.5(3) . . ?
C20 N4 C24 120.6(3) . . ?
C24 N4 Co2 119.9(3) . . ?
C25 N5 Co2 118.5(3) . . ?
C25 N5 C26 124.0(4) . . ?
C26 N5 Co2 117.5(2) . . ?
C32 N6 Co2 118.9(3) . . ?
C32 N6 C33 124.8(3) . . ?
C33 N6 Co2 116.2(2) . . ?
N1 C1 C2 121.4(4) . . ?
N1 C1 C6 113.2(3) . . ?
C2 C1 C6 125.4(4) . . ?
C1 C2 H2 120.8 . . ?
C3 C2 C1 118.3(4) . . ?
C3 C2 H2 120.8 . . ?
C2 C3 H3A 119.7 . . ?
C4 C3 C2 120.5(4) . . ?
C4 C3 H3A 119.7 . . ?
C3 C4 H4 121.0 . . ?
C3 C4 C5 117.9(4) . . ?
C5 C4 H4 121.0 . . ?
N1 C5 C4 122.0(4) . . ?
N1 C5 C13 113.4(3) . . ?
C4 C5 C13 124.6(4) . . ?
N2 C6 C1 115.3(4) . . ?
N2 C6 H6A 122.3 . . ?
C1 C6 H6A 122.3 . . ?
C8 C7 N2 113.3(3) . . ?
C8 C7 C12 121.6(3) . . ?
C12 C7 N2 125.0(3) . . ?
O1 C8 C7 119.4(3) . . ?
O1 C8 C9 123.0(3) . . ?
C7 C8 C9 117.6(3) . . ?
C8 C9 H9 119.8 . . ?
C10 C9 C8 120.3(4) . . ?
C10 C9 H9 119.8 . . ?
C9 C10 H10 119.2 . . ?
C9 C10 C11 121.7(4) . . ?
C11 C10 H10 119.2 . . ?
C10 C11 H11 120.1 . . ?
C12 C11 C10 119.8(4) . . ?
C12 C11 H11 120.1 . . ?
C7 C12 H12 120.5 . . ?
C11 C12 C7 119.0(4) . . ?
C11 C12 H12 120.5 . . ?
N3 C13 C5 116.6(3) . . ?
N3 C13 H13 121.7 . . ?
C5 C13 H13 121.7 . . ?
N3 C14 C15 114.3(3) . . ?
C19 C14 N3 124.9(3) . . ?
C19 C14 C15 120.9(3) . . ?
O2 C15 C14 119.4(3) . . ?
O2 C15 C16 122.7(3) . . ?
C16 C15 C14 117.9(3) . . ?
C15 C16 H16 119.8 . . ?
C17 C16 C15 120.3(4) . . ?
C17 C16 H16 119.8 . . ?
C16 C17 H17 119.5 . . ?
C18 C17 C16 121.0(4) . . ?
C18 C17 H17 119.5 . . ?
C17 C18 H18 120.2 . . ?
C19 C18 C17 119.6(4) . . ?
C19 C18 H18 120.2 . . ?
C14 C19 H19 119.9 . . ?
C18 C19 C14 120.2(4) . . ?
C18 C19 H19 119.9 . . ?
N4 C20 C21 121.3(4) . . ?
N4 C20 C25 113.9(3) . . ?
C21 C20 C25 124.8(4) . . ?
C20 C21 H21 121.0 . . ?
C22 C21 C20 118.1(4) . . ?
C22 C21 H21 121.0 . . ?
C21 C22 H22 119.6 . . ?
C23 C22 C21 120.8(4) . . ?
C23 C22 H22 119.6 . . ?
C22 C23 H23 121.2 . . ?
C22 C23 C24 117.7(4) . . ?
C24 C23 H23 121.2 . . ?
N4 C24 C23 121.6(4) . . ?
N4 C24 C32 113.6(3) . . ?
C23 C24 C32 124.8(4) . . ?
N5 C25 C20 116.1(4) . . ?
N5 C25 H25 121.9 . . ?
C20 C25 H25 121.9 . . ?
N5 C26 C27 113.0(3) . . ?
C31 C26 N5 126.1(4) . . ?
C31 C26 C27 120.9(4) . . ?
O4 C27 C26 120.1(3) . . ?
O4 C27 C28 122.4(4) . . ?
C28 C27 C26 117.5(4) . . ?
C27 C28 H28 119.6 . . ?
C29 C28 C27 120.8(4) . . ?
C29 C28 H28 119.6 . . ?
C28 C29 H29 119.4 . . ?
C28 C29 C30 121.1(4) . . ?
C30 C29 H29 119.4 . . ?
C29 C30 H30 120.3 . . ?
C31 C30 C29 119.5(4) . . ?
C31 C30 H30 120.3 . . ?
C26 C31 H31 119.9 . . ?
C30 C31 C26 120.2(4) . . ?
C30 C31 H31 119.9 . . ?
N6 C32 C24 115.6(4) . . ?
N6 C32 H32 122.2 . . ?
C24 C32 H32 122.2 . . ?
N6 C33 C34 112.6(3) . . ?
C38 C33 N6 126.8(3) . . ?
C38 C33 C34 120.6(3) . . ?
O5 C34 C33 119.5(3) . . ?
O5 C34 C35 122.5(3) . . ?
C35 C34 C33 118.0(3) . . ?
C34 C35 H35 119.7 . . ?
C36 C35 C34 120.5(4) . . ?
C36 C35 H35 119.7 . . ?
C35 C36 H36 119.4 . . ?
C35 C36 C37 121.2(4) . . ?
C37 C36 H36 119.4 . . ?
C36 C37 H37 120.4 . . ?
C38 C37 C36 119.2(4) . . ?
C38 C37 H37 120.4 . . ?
C33 C38 H38 119.7 . . ?
C37 C38 C33 120.5(4) . . ?
C37 C38 H38 119.7 . . ?
O3 C39 H39A 109.5 . . ?
O3 C39 H39B 109.5 . . ?
O3 C39 H39C 109.5 . . ?
H39A C39 H39B 109.5 . . ?
H39A C39 H39C 109.5 . . ?
H39B C39 H39C 109.5 . . ?
O6 C40 H40A 109.5 . . ?
O6 C40 H40B 109.5 . . ?
O6 C40 H40C 109.5 . . ?
H40A C40 H40B 109.5 . . ?
H40A C40 H40C 109.5 . . ?
H40B C40 H40C 109.5 . . ?
O7 C41 H41A 109.5 . . ?
O7 C41 H41B 109.5 . . ?
O7 C41 H41C 109.5 . . ?
H41A C41 H41B 109.5 . . ?
H41A C41 H41C 109.5 . . ?
H41B C41 H41C 109.5 . . ?
O8 C42 H42A 109.5 . . ?
O8 C42 H42B 109.5 . . ?
O8 C42 H42C 109.5 . . ?
H42A C42 H42B 109.5 . . ?
H42A C42 H42C 109.5 . . ?
H42B C42 H42C 109.5 . . ?
Cl4 C46 Cl5 112.6(5) . . ?
Cl4 C46 Cl6 108.6(4) . . ?
Cl4 C46 H46 108.5 . . ?
Cl5 C46 Cl6 110.1(4) . . ?
Cl5 C46 H46 108.5 . . ?
Cl6 C46 H46 108.5 . . ?
C44 O10 H10A 109.5 . . ?
O10 C44 H44A 109.5 . . ?
O10 C44 H44B 109.5 . . ?
O10 C44 H44C 109.5 . . ?
H44A C44 H44B 109.5 . . ?
H44A C44 H44C 109.5 . . ?
H44B C44 H44C 109.5 . . ?
C45 O11 H11A 109.5 . . ?
O11 C45 H45A 109.5 . . ?
O11 C45 H45B 109.5 . . ?
O11 C45 H45C 109.5 . . ?
H45A C45 H45B 109.5 . . ?
H45A C45 H45C 109.5 . . ?
H45B C45 H45C 109.5 . . ?
C43 O9 H9A 109.5 . . ?
O9 C43 H43A 109.5 . . ?
O9 C43 H43B 109.5 . . ?
O9 C43 H43C 109.5 . . ?
H43A C43 H43B 109.5 . . ?
H43A C43 H43C 109.5 . . ?
H43B C43 H43C 109.5 . . ?

loop_
_geom_bond_atom_site_label_1
_geom_bond_atom_site_label_2
_geom_bond_distance
_geom_bond_site_symmetry_2
_geom_bond_publ_flag
Y1 Co2 3.2658(6) . ?
Y1 Cl2 2.7237(9) . ?
Y1 O1 2.275(2) . ?
Y1 O2 2.224(2) . ?
Y1 O4 2.281(3) . ?
Y1 O5 2.259(2) . ?
Y1 O7 2.340(3) . ?
Y1 O8 2.370(2) . ?
Co1 Cl1 2.4889(10) . ?
Co1 O1 2.143(2) . ?
Co1 O2 2.286(2) . ?
Co1 O3 2.201(3) . ?
Co1 N1 2.167(3) . ?
Co1 N2 2.215(3) . ?
Co1 N3 2.195(3) . ?
Co2 Cl2 2.5523(11) . ?
Co2 O4 2.217(2) . ?
Co2 O5 2.155(2) . ?
Co2 O6 2.136(3) . ?
Co2 N4 2.159(3) . ?
Co2 N5 2.198(3) . ?
Co2 N6 2.216(3) . ?
O1 C8 1.328(4) . ?
O2 C15 1.331(4) . ?
O3 H3 0.8400 . ?
O3 C39 1.415(5) . ?
O4 C27 1.322(5) . ?
O5 C34 1.320(4) . ?
O6 H6 0.8400 . ?
O6 C40 1.369(7) . ?
O7 H7 0.8400 . ?
O7 C41 1.436(5) . ?
O8 H8 0.8400 . ?
O8 C42 1.437(4) . ?
N1 C1 1.337(5) . ?
N1 C5 1.336(5) . ?
N2 C6 1.285(5) . ?
N2 C7 1.402(5) . ?
N3 C13 1.282(5) . ?
N3 C14 1.405(5) . ?
N4 C20 1.329(5) . ?
N4 C24 1.336(5) . ?
N5 C25 1.288(5) . ?
N5 C26 1.403(5) . ?
N6 C32 1.277(5) . ?
N6 C33 1.401(5) . ?
C1 C2 1.393(5) . ?
C1 C6 1.460(6) . ?
C2 H2 0.9500 . ?
C2 C3 1.378(6) . ?
C3 H3A 0.9500 . ?
C3 C4 1.377(6) . ?
C4 H4 0.9500 . ?
C4 C5 1.389(5) . ?
C5 C13 1.450(6) . ?
C6 H6A 0.9500 . ?
C7 C8 1.394(5) . ?
C7 C12 1.400(5) . ?
C8 C9 1.410(5) . ?
C9 H9 0.9500 . ?
C9 C10 1.360(6) . ?
C10 H10 0.9500 . ?
C10 C11 1.384(6) . ?
C11 H11 0.9500 . ?
C11 C12 1.378(6) . ?
C12 H12 0.9500 . ?
C13 H13 0.9500 . ?
C14 C15 1.408(5) . ?
C14 C19 1.395(5) . ?
C15 C16 1.400(5) . ?
C16 H16 0.9500 . ?
C16 C17 1.386(6) . ?
C17 H17 0.9500 . ?
C17 C18 1.386(6) . ?
C18 H18 0.9500 . ?
C18 C19 1.372(6) . ?
C19 H19 0.9500 . ?
C20 C21 1.397(6) . ?
C20 C25 1.452(6) . ?
C21 H21 0.9500 . ?
C21 C22 1.379(7) . ?
C22 H22 0.9500 . ?
C22 C23 1.379(7) . ?
C23 H23 0.9500 . ?
C23 C24 1.397(5) . ?
C24 C32 1.466(6) . ?
C25 H25 0.9500 . ?
C26 C27 1.413(5) . ?
C26 C31 1.394(6) . ?
C27 C28 1.401(5) . ?
C28 H28 0.9500 . ?
C28 C29 1.367(6) . ?
C29 H29 0.9500 . ?
C29 C30 1.398(7) . ?
C30 H30 0.9500 . ?
C30 C31 1.366(6) . ?
C31 H31 0.9500 . ?
C32 H32 0.9500 . ?
C33 C34 1.406(5) . ?
C33 C38 1.388(5) . ?
C34 C35 1.398(5) . ?
C35 H35 0.9500 . ?
C35 C36 1.377(6) . ?
C36 H36 0.9500 . ?
C36 C37 1.383(6) . ?
C37 H37 0.9500 . ?
C37 C38 1.378(6) . ?
C38 H38 0.9500 . ?
C39 H39A 0.9800 . ?
C39 H39B 0.9800 . ?
C39 H39C 0.9800 . ?
C40 H40A 0.9800 . ?
C40 H40B 0.9800 . ?
C40 H40C 0.9800 . ?
C41 H41A 0.9800 . ?
C41 H41B 0.9800 . ?
C41 H41C 0.9800 . ?
C42 H42A 0.9800 . ?
C42 H42B 0.9800 . ?
C42 H42C 0.9800 . ?
Cl4 C46 1.687(7) . ?
Cl5 C46 1.700(8) . ?
Cl6 C46 1.744(8) . ?
C46 H46 1.0000 . ?
O10 H10A 0.8400 . ?
O10 C44 1.336(14) . ?
C44 H44A 0.9800 . ?
C44 H44B 0.9800 . ?
C44 H44C 0.9800 . ?
O11 H11A 0.8400 . ?
O11 C45 1.461(15) . ?
C45 H45A 0.9800 . ?
C45 H45B 0.9800 . ?
C45 H45C 0.9800 . ?
O9 H9A 0.8400 . ?
O9 C43 1.422(7) . ?
C43 H43A 0.9800 . ?
C43 H43B 0.9800 . ?
C43 H43C 0.9800 . ?

loop_
_geom_torsion_atom_site_label_1
_geom_torsion_atom_site_label_2
_geom_torsion_atom_site_label_3
_geom_torsion_atom_site_label_4
_geom_torsion
_geom_torsion_site_symmetry_1
_geom_torsion_site_symmetry_2
_geom_torsion_site_symmetry_3
_geom_torsion_site_symmetry_4
_geom_torsion_publ_flag
Y1 O1 C8 C7 165.3(2) . . . . ?
Y1 O1 C8 C9 -14.2(5) . . . . ?
Y1 O2 C15 C14 -172.6(2) . . . . ?
Y1 O2 C15 C16 8.7(6) . . . . ?
Y1 O4 C27 C26 -116.7(3) . . . . ?
Y1 O4 C27 C28 62.0(5) . . . . ?
Y1 O5 C34 C33 122.6(3) . . . . ?
Y1 O5 C34 C35 -57.2(5) . . . . ?
Co1 O1 C8 C7 8.2(4) . . . . ?
Co1 O1 C8 C9 -171.3(3) . . . . ?
Co1 O2 C15 C14 -3.7(4) . . . . ?
Co1 O2 C15 C16 177.5(3) . . . . ?
Co1 N1 C1 C2 -177.1(3) . . . . ?
Co1 N1 C1 C6 3.7(4) . . . . ?
Co1 N1 C5 C4 176.8(3) . . . . ?
Co1 N1 C5 C13 -3.8(4) . . . . ?
Co1 N2 C6 C1 3.5(4) . . . . ?
Co1 N2 C7 C8 -7.1(4) . . . . ?
Co1 N2 C7 C12 172.8(3) . . . . ?
Co1 N3 C13 C5 -0.6(4) . . . . ?
Co1 N3 C14 C15 1.9(4) . . . . ?
Co1 N3 C14 C19 -177.2(3) . . . . ?
Co2 O4 C27 C26 5.1(4) . . . . ?
Co2 O4 C27 C28 -176.2(3) . . . . ?
Co2 O5 C34 C33 -9.5(4) . . . . ?
Co2 O5 C34 C35 170.6(3) . . . . ?
Co2 N4 C20 C21 179.0(3) . . . . ?
Co2 N4 C20 C25 -2.2(5) . . . . ?
Co2 N4 C24 C23 179.9(3) . . . . ?
Co2 N4 C24 C32 -2.5(5) . . . . ?
Co2 N5 C25 C20 1.1(5) . . . . ?
Co2 N5 C26 C27 -0.1(4) . . . . ?
Co2 N5 C26 C31 -178.5(3) . . . . ?
Co2 N6 C32 C24 8.2(5) . . . . ?
Co2 N6 C33 C34 6.5(4) . . . . ?
Co2 N6 C33 C38 -171.7(3) . . . . ?
O1 C8 C9 C10 -179.7(3) . . . . ?
O2 C15 C16 C17 179.0(4) . . . . ?
O4 C27 C28 C29 -175.8(4) . . . . ?
O5 C34 C35 C36 179.7(4) . . . . ?
N1 C1 C2 C3 1.3(6) . . . . ?
N1 C1 C6 N2 -4.5(5) . . . . ?
N1 C5 C13 N3 2.8(5) . . . . ?
N2 C7 C8 O1 -0.5(5) . . . . ?
N2 C7 C8 C9 179.1(3) . . . . ?
N2 C7 C12 C11 -179.5(3) . . . . ?
N3 C14 C15 O2 1.3(5) . . . . ?
N3 C14 C15 C16 -179.9(3) . . . . ?
N3 C14 C19 C18 179.7(4) . . . . ?
N4 C20 C21 C22 1.3(7) . . . . ?
N4 C20 C25 N5 0.7(6) . . . . ?
N4 C24 C32 N6 -3.8(6) . . . . ?
N5 C26 C27 O4 -3.3(5) . . . . ?
N5 C26 C27 C28 177.9(3) . . . . ?
N5 C26 C31 C30 -179.0(4) . . . . ?
N6 C33 C34 O5 1.8(5) . . . . ?
N6 C33 C34 C35 -178.4(3) . . . . ?
N6 C33 C38 C37 178.0(4) . . . . ?
C1 N1 C5 C4 0.8(6) . . . . ?
C1 N1 C5 C13 -179.8(3) . . . . ?
C1 C2 C3 C4 -1.0(6) . . . . ?
C2 C1 C6 N2 176.3(4) . . . . ?
C2 C3 C4 C5 0.7(6) . . . . ?
C3 C4 C5 N1 -0.6(6) . . . . ?
C3 C4 C5 C13 -179.8(4) . . . . ?
C4 C5 C13 N3 -177.9(4) . . . . ?
C5 N1 C1 C2 -1.2(6) . . . . ?
C5 N1 C1 C6 179.6(3) . . . . ?
C6 N2 C7 C8 176.8(3) . . . . ?
C6 N2 C7 C12 -3.2(6) . . . . ?
C6 C1 C2 C3 -179.6(4) . . . . ?
C7 N2 C6 C1 179.4(3) . . . . ?
C7 C8 C9 C10 0.7(5) . . . . ?
C8 C7 C12 C11 0.4(5) . . . . ?
C8 C9 C10 C11 -0.2(6) . . . . ?
C9 C10 C11 C12 -0.2(6) . . . . ?
C10 C11 C12 C7 0.1(6) . . . . ?
C12 C7 C8 O1 179.6(3) . . . . ?
C12 C7 C8 C9 -0.9(5) . . . . ?
C13 N3 C14 C15 -177.3(3) . . . . ?
C13 N3 C14 C19 3.5(6) . . . . ?
C14 N3 C13 C5 178.7(3) . . . . ?
C14 C15 C16 C17 0.2(6) . . . . ?
C15 C14 C19 C18 0.6(6) . . . . ?
C15 C16 C17 C18 0.4(6) . . . . ?
C16 C17 C18 C19 -0.5(6) . . . . ?
C17 C18 C19 C14 0.0(6) . . . . ?
C19 C14 C15 O2 -179.5(3) . . . . ?
C19 C14 C15 C16 -0.7(6) . . . . ?
C20 N4 C24 C23 -1.2(7) . . . . ?
C20 N4 C24 C32 176.4(4) . . . . ?
C20 C21 C22 C23 -1.8(7) . . . . ?
C21 C20 C25 N5 179.4(4) . . . . ?
C21 C22 C23 C24 0.9(8) . . . . ?
C22 C23 C24 N4 0.7(7) . . . . ?
C22 C23 C24 C32 -176.7(4) . . . . ?
C23 C24 C32 N6 173.7(4) . . . . ?
C24 N4 C20 C21 0.1(6) . . . . ?
C24 N4 C20 C25 178.9(4) . . . . ?
C25 N5 C26 C27 178.8(4) . . . . ?
C25 N5 C26 C31 0.3(6) . . . . ?
C25 C20 C21 C22 -177.3(4) . . . . ?
C26 N5 C25 C20 -177.8(4) . . . . ?
C26 C27 C28 C29 2.9(6) . . . . ?
C27 C26 C31 C30 2.7(6) . . . . ?
C27 C28 C29 C30 -1.4(7) . . . . ?
C28 C29 C30 C31 0.4(7) . . . . ?
C29 C30 C31 C26 -1.0(7) . . . . ?
C31 C26 C27 O4 175.2(4) . . . . ?
C31 C26 C27 C28 -3.6(6) . . . . ?
C32 N6 C33 C34 -168.6(4) . . . . ?
C32 N6 C33 C38 13.2(6) . . . . ?
C33 N6 C32 C24 -176.8(4) . . . . ?
C33 C34 C35 C36 -0.1(6) . . . . ?
C34 C33 C38 C37 -0.1(6) . . . . ?
C34 C35 C36 C37 0.5(7) . . . . ?
C35 C36 C37 C38 -0.6(7) . . . . ?
C36 C37 C38 C33 0.4(6) . . . . ?
C38 C33 C34 O5 -179.9(3) . . . . ?
C38 C33 C34 C35 0.0(6) . . . . ?
